data_7122457
loop_
_publ_author_name
'Zhang, Hang'
'Yao, Qian'
'Cao, Weidi'
'Ge, Shulin'
'Xu, Jinxiu'
'Liu, Xiaohua'
'Feng, Xiaoming'

_publ_section_title
;
 Catalytic enantioselective ene-type reactions of vinylogous hydrazone:
 construction of \a-methylene-\g-butyrolactone derivatives.
;
_journal_issue 88
_journal_name_full 'Chemical communications (Cambridge, England)'
_journal_page_first 12511
_journal_page_last 12514
_journal_paper_doi 10.1039/c8cc07567k
_journal_volume 54
_journal_year 2018
_chemical_absolute_configuration ad
_chemical_formula_moiety 'C44 H71 N5 O5 Zn, 2(C2 F6 N O4 S2), C2 H3 N [+ solvent]'
_chemical_formula_sum 'C50 H74 F12 N8 O13 S4 Zn'
_chemical_formula_weight 1416.80
_space_group_crystal_system monoclinic
_space_group_IT_number 4
_space_group_name_Hall 'P 2yb'
_space_group_name_H-M_alt 'P 1 21 1'
_symmetry_space_group_name_Hall 'P 2yb'
_symmetry_space_group_name_H-M 'P 1 21 1'
_atom_sites_solution_hydrogens mixed
_audit_creation_method SHELXL-2014/7
_audit_update_record
;
2018-04-16 deposited with the CCDC.
2018-10-12 downloaded from the CCDC.
;
_cell_angle_alpha 90
_cell_angle_beta 103.0860(9)
_cell_angle_gamma 90
_cell_formula_units_Z 4
_cell_length_a 20.73104(17)
_cell_length_b 15.56761(12)
_cell_length_c 24.0468(2)
_cell_measurement_reflns_used 35649
_cell_measurement_temperature 140.2(2)
_cell_measurement_theta_max 72.8530
_cell_measurement_theta_min 3.7680
_cell_volume 7559.15(11)
_computing_structure_refinement 'SHELXL-2014/7 (Sheldrick, 2014)'
_diffrn_ambient_temperature 140.2(2)
_diffrn_measured_fraction_theta_full 0.998
_diffrn_measured_fraction_theta_max 0.998
_diffrn_measurement_device_type 'New Gemini, Dual, Cu at zero, EosS2'
_diffrn_radiation_type CuK\a
_diffrn_radiation_wavelength 1.54184
_diffrn_reflns_av_R_equivalents 0.0407
_diffrn_reflns_av_unetI/netI 0.0391
_diffrn_reflns_Laue_measured_fraction_full 0.998
_diffrn_reflns_Laue_measured_fraction_max 0.998
_diffrn_reflns_limit_h_max 24
_diffrn_reflns_limit_h_min -24
_diffrn_reflns_limit_k_max 18
_diffrn_reflns_limit_k_min -18
_diffrn_reflns_limit_l_max 28
_diffrn_reflns_limit_l_min -28
_diffrn_reflns_number 83125
_diffrn_reflns_point_group_measured_fraction_full 0.996
_diffrn_reflns_point_group_measured_fraction_max 0.996
_diffrn_reflns_theta_full 67.684
_diffrn_reflns_theta_max 68.251
_diffrn_reflns_theta_min 3.585
_diffrn_source 'fine-focus sealed X-ray tube'
_exptl_absorpt_coefficient_mu 2.224
_exptl_absorpt_correction_T_max 1.00000
_exptl_absorpt_correction_T_min 0.37450
_exptl_absorpt_correction_type multi-scan
_exptl_crystal_colour COLORLESS
_exptl_crystal_density_diffrn 1.245
_exptl_crystal_description BLOCK
_exptl_crystal_F_000 2944.0
_exptl_crystal_size_max 0.2
_refine_diff_density_max 1.214
_refine_diff_density_min -0.891
_refine_diff_density_rms 0.085
_refine_ls_abs_structure_details
;
 Flack x determined using 10976 quotients [(I+)-(I-)]/[(I+)+(I-)]
 (Parsons, Flack and Wagner, Acta Cryst. B69 (2013) 249-259).
;
_refine_ls_abs_structure_Flack 0.048(7)
_refine_ls_extinction_method none
_refine_ls_goodness_of_fit_ref 1.030
_refine_ls_hydrogen_treatment constr
_refine_ls_matrix_type full
_refine_ls_number_parameters 1609
_refine_ls_number_reflns 27566
_refine_ls_number_restraints 45
_refine_ls_restrained_S_all 1.035
_refine_ls_R_factor_all 0.0688
_refine_ls_R_factor_gt 0.0633
_refine_ls_shift/su_max 0.029
_refine_ls_shift/su_mean 0.000
_refine_ls_structure_factor_coef Fsqd
_refine_ls_weighting_details 'w=1/[\s^2^(Fo^2^)+(0.1180P)^2^+6.3940P] where P=(Fo^2^+2Fc^2^)/3'
_refine_ls_weighting_scheme calc
_refine_ls_wR_factor_gt 0.1708
_refine_ls_wR_factor_ref 0.1774
_reflns_Friedel_coverage 0.920
_reflns_Friedel_fraction_full 0.994
_reflns_Friedel_fraction_max 0.993
_reflns_number_gt 25246
_reflns_number_total 27566
_reflns_threshold_expression 'I > 2\s(I)'
_cod_data_source_file c8cc07567k2.cif
_cod_data_source_block fxm-zh-c1-140k_sq
_cod_depositor_comments 'Adding full bibliography for 7122454--7122457.cif.'
_cod_original_cell_volume 7559.14(12)
_cod_database_code 7122457
_shelx_shelxl_version_number 2014/7
_shelx_space_group_comment
;
The symmetry employed for this shelxl refinement is uniquely defined
by the following loop, which should always be used as a source of
symmetry information in preference to the above space-group names.
They are only intended as comments.
;

loop_
_space_group_symop_operation_xyz
'x, y, z'
'-x, y+1/2, -z'

loop_
_atom_site_label
_atom_site_type_symbol
_atom_site_fract_x
_atom_site_fract_y
_atom_site_fract_z
_atom_site_U_iso_or_equiv
_atom_site_adp_type
_atom_site_occupancy
_atom_site_site_symmetry_order
_atom_site_calc_flag
_atom_site_refinement_flags_posn
_atom_site_refinement_flags_adp
Zn01 Zn 0.56269(3) 0.54499(4) 0.20017(3) 0.01955(16) Uani 1 1 d . .
Zn02 Zn 0.06494(3) 0.03392(5) 0.70833(3) 0.02066(16) Uani 1 1 d . .
S003 S 0.58581(8) 0.87285(11) 0.10809(7) 0.0400(4) Uani 1 1 d . .
S004 S 0.08130(8) 0.33918(11) 0.59350(7) 0.0391(4) Uani 1 1 d . .
S005 S 0.69172(8) 0.87414(12) 0.05397(8) 0.0441(4) Uani 1 1 d . .
S006 S 0.18408(8) 0.33671(13) 0.53668(9) 0.0470(4) Uani 1 1 d . .
S007 S 0.27942(9) 0.36895(19) 0.33393(10) 0.0639(6) Uani 1 1 d . .
S008 S 0.80278(11) 0.9455(2) -0.13206(10) 0.0655(6) Uani 1 1 d . .
S009 S 0.30681(11) 0.52494(17) 0.39418(16) 0.0828(9) Uani 1 1 d . .
C9 C 0.3352(6) -0.3178(15) 0.6517(6) 0.146(8) Uani 1 1 d . U
H9A H 0.3719 -0.3569 0.6569 0.220 Uiso 1 1 calc R U
H9B H 0.3490 -0.2621 0.6419 0.220 Uiso 1 1 calc R U
H9C H 0.3199 -0.3141 0.6865 0.220 Uiso 1 1 calc R U
S00A S 0.80707(16) 1.1182(3) -0.09837(16) 0.1086(15) Uani 1 1 d . .
O00B O -0.01387(19) 0.0809(3) 0.65031(16) 0.0251(8) Uani 1 1 d . .
O00C O 0.48430(18) 0.6011(3) 0.14693(16) 0.0249(8) Uani 1 1 d . .
O00E O 0.53353(19) 0.5900(3) 0.27540(17) 0.0256(8) Uani 1 1 d . .
O00F O 0.03356(19) 0.0986(2) 0.77707(17) 0.0247(8) Uani 1 1 d . .
O00G O 0.58635(18) 0.4927(2) 0.12497(15) 0.0213(7) Uani 1 1 d . .
O00I O 0.61349(19) 0.6590(2) 0.19772(18) 0.0264(8) Uani 1 1 d . .
H00A H 0.6508 0.6578 0.2223 0.040 Uiso 1 1 d R U
H00B H 0.5905 0.7015 0.2056 0.040 Uiso 1 1 d R U
O00J O 0.01842(18) -0.0704(2) 0.72908(17) 0.0247(8) Uani 1 1 d . .
O00K O 0.1174(2) 0.1416(3) 0.69583(18) 0.0282(8) Uani 1 1 d . .
H00D H 0.1529 0.1270 0.6852 0.042 Uiso 1 1 d R U
H00E H 0.1284 0.1707 0.7270 0.042 Uiso 1 1 d R U
O00L O 0.51662(18) 0.4338(2) 0.21282(17) 0.0239(8) Uani 1 1 d . .
O00M O 0.08941(18) -0.0351(3) 0.63872(16) 0.0260(8) Uani 1 1 d . .
N00N N -0.0396(2) 0.1304(3) 0.8305(2) 0.0294(10) Uani 1 1 d . .
H00N H -0.0724 0.1129 0.8438 0.035 Uiso 1 1 calc R U
N00O N 0.4447(2) 0.5533(3) 0.10382(19) 0.0241(10) Uani 1 1 d . .
N00P N -0.0426(2) -0.0617(3) 0.7419(2) 0.0231(9) Uani 1 1 d . .
N0Q N 0.4744(2) 0.5956(3) 0.3435(2) 0.0248(9) Uani 1 1 d . .
H0Q H 0.4446 0.5713 0.3578 0.030 Uiso 1 1 calc R U
N00R N 0.1551(2) -0.0078(3) 0.7673(2) 0.0283(10) Uani 1 1 d . .
N00S N 0.5507(2) 0.4083(3) 0.0479(2) 0.0229(9) Uani 1 1 d . .
H00S H 0.5173 0.3944 0.0210 0.027 Uiso 1 1 calc R U
N00T N 0.6535(2) 0.4919(3) 0.2507(2) 0.0256(10) Uani 1 1 d . .
N00U N 0.4562(2) 0.4382(3) 0.2273(2) 0.0262(10) Uani 1 1 d . .
N00V N 0.0567(2) -0.1272(4) 0.5654(2) 0.0316(11) Uani 1 1 d . .
H00V H 0.0253 -0.1406 0.5368 0.038 Uiso 1 1 calc R U
C0W C 0.5020(3) 0.6754(4) 0.3675(3) 0.0274(12) Uani 1 1 d . .
N00X N -0.0517(2) 0.0284(3) 0.60995(19) 0.0251(9) Uani 1 1 d . .
O00Y O 0.6619(3) 0.9418(4) 0.0185(3) 0.0584(15) Uani 1 1 d . .
O00Z O 0.2169(3) 0.3350(6) 0.3167(3) 0.077(2) Uani 1 1 d . .
O010 O 0.1502(3) 0.3956(5) 0.4959(3) 0.0603(16) Uani 1 1 d . .
O011 O 0.0627(3) 0.2830(4) 0.6336(3) 0.0647(17) Uani 1 1 d . .
O013 O 0.7605(3) 0.8747(4) 0.0746(3) 0.0634(16) Uani 1 1 d . .
F014 F 0.3015(3) 0.2780(8) 0.4253(4) 0.150(5) Uani 1 1 d . .
O016 O 0.0352(3) 0.3479(6) 0.5407(3) 0.072(2) Uani 1 1 d . .
C017 C -0.0159(3) 0.2172(4) 0.8422(3) 0.0307(12) Uani 1 1 d . .
C018 C 0.6490(3) 0.3715(4) 0.0136(3) 0.0296(12) Uani 1 1 d . .
O019 O 0.5593(3) 0.8082(4) 0.1369(3) 0.0694(18) Uani 1 1 d . .
F01A F 0.3870(3) 0.3201(7) 0.4054(3) 0.110(3) Uani 1 1 d . .
C01B C 0.4930(3) 0.5574(3) 0.2999(2) 0.0226(10) Uani 1 1 d . .
O01C O 0.2534(3) 0.3428(5) 0.5542(3) 0.073(2) Uani 1 1 d . .
C01D C -0.0119(3) 0.0766(4) 0.7993(2) 0.0231(11) Uani 1 1 d . .
O01E O 0.7386(3) 0.9364(7) -0.1324(3) 0.081(2) Uani 1 1 d . .
F01F F 0.7005(3) 1.1290(5) -0.1789(4) 0.092(2) Uani 1 1 d . .
O01G O 0.5446(3) 0.9138(6) 0.0607(3) 0.071(2) Uani 1 1 d . .
C01H C 0.6113(3) 0.3599(3) 0.0540(2) 0.0230(11) Uani 1 1 d . .
N01I N 0.6576(3) 0.8503(4) 0.1046(3) 0.0456(15) Uani 1 1 d . .
C01J C 0.5441(2) 0.4737(3) 0.0821(2) 0.0188(10) Uani 1 1 d . .
C01K C 0.7255(3) 0.2629(4) 0.0606(3) 0.0331(13) Uani 1 1 d . .
N01L N 0.2453(3) 0.1515(5) 0.6733(4) 0.059(2) Uani 1 1 d . .
C01M C 0.1956(3) -0.0147(4) 0.8078(3) 0.0283(12) Uani 1 1 d . .
N01N N 0.7437(3) 0.6795(5) 0.1851(4) 0.0582(19) Uani 1 1 d . .
C01O C 0.4811(2) 0.5262(3) 0.0590(2) 0.0215(10) Uani 1 1 d . .
H01O H 0.4511 0.4925 0.0297 0.026 Uiso 1 1 calc R U
C01P C 0.4627(3) 0.4686(4) 0.2877(3) 0.0270(12) Uani 1 1 d . .
H01P H 0.4183 0.4700 0.2955 0.032 Uiso 1 1 calc R U
C01Q C 0.5014(4) 0.3962(4) 0.3228(3) 0.0406(15) Uani 1 1 d . .
H01A H 0.4914 0.3931 0.3603 0.049 Uiso 1 1 calc R U
H01B H 0.5487 0.4045 0.3274 0.049 Uiso 1 1 calc R U
C01R C 0.6953(3) 0.4652(4) 0.2851(3) 0.0284(12) Uani 1 1 d . .
C01S C 0.2869(3) 0.1965(5) 0.6745(3) 0.0455(18) Uani 1 1 d . .
C01T C 0.4364(3) 0.6705(5) 0.0379(3) 0.0418(16) Uani 1 1 d . .
H01C H 0.4518 0.7224 0.0590 0.050 Uiso 1 1 calc R U
H01D H 0.4106 0.6862 0.0004 0.050 Uiso 1 1 calc R U
C01U C 0.6301(3) 0.4384(4) -0.0344(3) 0.0321(12) Uani 1 1 d . .
H01U H 0.5838 0.4544 -0.0368 0.039 Uiso 1 1 calc R U
F01V F 0.0205(5) 0.4624(5) 0.6313(5) 0.137(4) Uani 1 1 d . .
O01W O 0.8276(4) 0.9013(5) -0.1758(4) 0.078(2) Uani 1 1 d . .
C01X C 0.0483(3) -0.0568(4) 0.5953(2) 0.0256(11) Uani 1 1 d . .
C01Y C 0.5511(3) 0.6735(4) 0.4184(3) 0.0319(12) Uani 1 1 d . .
C01Z C -0.0128(3) -0.0058(4) 0.5683(2) 0.0264(11) Uani 1 1 d . .
H01Z H -0.0421 -0.0425 0.5405 0.032 Uiso 1 1 calc R U
C020 C 0.3951(3) 0.6163(4) 0.0699(3) 0.0367(15) Uani 1 1 d . .
H02A H 0.3757 0.6517 0.0950 0.044 Uiso 1 1 calc R U
H02B H 0.3600 0.5863 0.0435 0.044 Uiso 1 1 calc R U
C021 C -0.0391(3) -0.0151(4) 0.7977(2) 0.0255(11) Uani 1 1 d . .
H021 H -0.0837 -0.0129 0.8051 0.031 Uiso 1 1 calc R U
C022 C 0.4060(3) 0.4905(4) 0.1863(3) 0.0277(12) Uani 1 1 d . .
H02C H 0.3620 0.4744 0.1899 0.033 Uiso 1 1 calc R U
H02D H 0.4124 0.5508 0.1962 0.033 Uiso 1 1 calc R U
C023 C 0.7056(3) 0.3229(4) 0.0178(3) 0.0298(12) Uani 1 1 d . .
H023 H 0.7311 0.3308 -0.0090 0.036 Uiso 1 1 calc R U
C024 C 0.4346(3) 0.3465(4) 0.2318(3) 0.0357(14) Uani 1 1 d . .
H02E H 0.4417 0.3127 0.1998 0.043 Uiso 1 1 calc R U
H02F H 0.3881 0.3438 0.2327 0.043 Uiso 1 1 calc R U
C025 C 0.4774(3) 0.7536(4) 0.3413(3) 0.0342(13) Uani 1 1 d . .
F026 F 0.6340(5) 1.0234(5) 0.1467(5) 0.138(4) Uani 1 1 d . .
C027 C 0.0356(4) 0.2307(5) 0.8910(3) 0.0412(15) Uani 1 1 d . .
C028 C 0.5772(4) 0.9130(5) 0.4493(4) 0.053(2) Uani 1 1 d . .
H028 H 0.6192 0.9009 0.4763 0.064 Uiso 1 1 calc R U
F029 F 0.3370(4) 0.2274(6) 0.3530(4) 0.113(3) Uani 1 1 d . .
C02A C 0.7879(4) 0.7207(5) 0.1914(4) 0.0482(18) Uani 1 1 d . .
C02B C -0.0615(3) -0.1508(4) 0.7581(3) 0.0331(13) Uani 1 1 d . .
H02O H -0.0531 -0.1934 0.7311 0.040 Uiso 1 1 calc R U
H02P H -0.1080 -0.1531 0.7593 0.040 Uiso 1 1 calc R U
C02C C 0.7875(3) 0.2116(5) 0.0657(3) 0.0411(15) Uani 1 1 d . .
H02G H 0.8018 0.2187 0.0298 0.049 Uiso 1 1 calc R U
C02D C -0.0176(3) -0.1657(4) 0.8169(3) 0.0394(15) Uani 1 1 d . .
H02Q H 0.0209 -0.1996 0.8143 0.047 Uiso 1 1 calc R U
H02R H -0.0418 -0.1955 0.8412 0.047 Uiso 1 1 calc R U
C02E C 0.6285(3) 0.2998(4) 0.0979(2) 0.0264(11) Uani 1 1 d . .
F02F F 0.2122(4) 0.6194(6) 0.3381(4) 0.109(3) Uani 1 1 d . .
N02G N 0.1545(3) 0.3224(5) 0.5914(3) 0.0502(16) Uani 1 1 d . .
C02H C -0.1017(3) 0.0850(4) 0.5716(3) 0.0327(13) Uani 1 1 d . .
H02S H -0.1221 0.1244 0.5938 0.039 Uiso 1 1 calc R U
H02T H -0.1360 0.0510 0.5472 0.039 Uiso 1 1 calc R U
F02I F 0.5447(6) 0.9887(6) 0.1692(5) 0.143(4) Uani 1 1 d . .
C02J C 0.5842(3) 0.2830(4) 0.1401(3) 0.0317(13) Uani 1 1 d . .
H02J H 0.5630 0.3375 0.1462 0.038 Uiso 1 1 calc R U
C02K C -0.0838(3) -0.0453(4) 0.6362(2) 0.0265(11) Uani 1 1 d . .
H02U H -0.1261 -0.0595 0.6111 0.032 Uiso 1 1 calc R U
H02W H -0.0557 -0.0957 0.6395 0.032 Uiso 1 1 calc R U
C02L C 0.1136(3) -0.1814(4) 0.5773(3) 0.0325(13) Uani 1 1 d . .
F02M F 0.0996(5) 0.5027(4) 0.5919(5) 0.125(3) Uani 1 1 d . .
C02N C 0.6856(3) 0.2523(4) 0.1006(3) 0.0320(12) Uani 1 1 d . .
H02N H 0.6981 0.2122 0.1297 0.038 Uiso 1 1 calc R U
F02O F 0.7015(5) 0.7096(5) 0.0387(5) 0.126(3) Uani 1 1 d . .
F02P F 0.6113(3) 0.7662(6) -0.0082(4) 0.110(3) Uani 1 1 d . .
C02Q C 0.4109(3) 0.4784(4) 0.1256(3) 0.0311(13) Uani 1 1 d . .
H02H H 0.3667 0.4716 0.1018 0.037 Uiso 1 1 calc R U
H02I H 0.4355 0.4262 0.1227 0.037 Uiso 1 1 calc R U
F02R F 0.1121(4) 0.2046(5) 0.4964(4) 0.105(3) Uani 1 1 d . .
O02S O 0.3169(3) 0.3955(7) 0.2975(4) 0.093(3) Uani 1 1 d . .
C02T C 0.1466(4) -0.1123(7) 0.4910(3) 0.053(2) Uani 1 1 d . .
H02X H 0.0993 -0.0980 0.4805 0.064 Uiso 1 1 calc R U
C02U C 0.5517(3) 0.8290(5) 0.4191(3) 0.0404(15) Uani 1 1 d . .
C02V C 0.5756(3) 0.7513(4) 0.4431(3) 0.0351(13) Uani 1 1 d . .
H02V H 0.6087 0.7509 0.4764 0.042 Uiso 1 1 calc R U
C02W C 0.0034(3) -0.0750(4) 0.8407(3) 0.0355(14) Uani 1 1 d . .
H02Y H -0.0054 -0.0675 0.8784 0.043 Uiso 1 1 calc R U
H H 0.0501 -0.0651 0.8430 0.043 Uiso 1 1 calc R U
C02X C 0.0364(3) 0.3809(4) 0.8656(3) 0.0368(14) Uani 1 1 d . .
C02Y C -0.0944(3) -0.0212(4) 0.6949(2) 0.0259(11) Uani 1 1 d . .
H02Z H -0.0925 0.0408 0.6992 0.031 Uiso 1 1 calc R U
HA H -0.1380 -0.0400 0.6981 0.031 Uiso 1 1 calc R U
C02Z C 0.6096(5) 0.5892(6) 0.5083(3) 0.060(2) Uani 1 1 d . .
H02K H 0.6431 0.6328 0.5170 0.090 Uiso 1 1 calc R U
H02L H 0.6289 0.5342 0.5201 0.090 Uiso 1 1 calc R U
H02M H 0.5753 0.6013 0.5281 0.090 Uiso 1 1 calc R U
C030 C 0.4957(3) 0.6123(4) 0.0329(3) 0.0325(13) Uani 1 1 d . .
H03A H 0.4979 0.6051 -0.0067 0.039 Uiso 1 1 calc R U
H03B H 0.5372 0.6364 0.0540 0.039 Uiso 1 1 calc R U
C031 C 0.3260(4) 0.2909(6) 0.3849(4) 0.061(2) Uani 1 1 d . .
C032 C 0.2475(3) -0.0226(5) 0.8595(3) 0.0459(17) Uani 1 1 d . .
H03X H 0.2890 -0.0340 0.8496 0.069 Uiso 1 1 calc R U
H03Y H 0.2370 -0.0691 0.8823 0.069 Uiso 1 1 calc R U
HB H 0.2507 0.0299 0.8809 0.069 Uiso 1 1 calc R U
C033 C 0.0662(4) 0.4702(5) 0.8761(3) 0.0458(16) Uani 1 1 d . .
H033 H 0.1107 0.4629 0.9004 0.055 Uiso 1 1 calc R U
F034 F 0.7838(4) 1.1917(6) -0.1980(5) 0.131(3) Uani 1 1 d . .
C035 C 0.5803(4) 0.5880(4) 0.4443(3) 0.0379(14) Uani 1 1 d . .
H035 H 0.5439 0.5464 0.4377 0.046 Uiso 1 1 calc R U
O036 O 0.3732(3) 0.5219(7) 0.3944(3) 0.092(3) Uani 1 1 d . .
F037 F 0.1211(7) 0.4492(7) 0.6750(4) 0.150(4) Uani 1 1 d . .
C038 C -0.0423(3) 0.2836(4) 0.8069(3) 0.0306(12) Uani 1 1 d . .
C039 C 0.4270(4) 0.7575(5) 0.2864(4) 0.0485(17) Uani 1 1 d . .
H039 H 0.4082 0.6999 0.2784 0.058 Uiso 1 1 calc R U
F03A F 0.7005(5) 0.7884(8) -0.0353(4) 0.138(4) Uani 1 1 d . .
C03B C 0.5040(3) 0.8287(4) 0.3690(3) 0.0381(14) Uani 1 1 d . .
H03C H 0.4888 0.8811 0.3527 0.046 Uiso 1 1 calc R U
C03C C 0.1795(4) -0.2905(5) 0.6321(4) 0.0476(18) Uani 1 1 d . .
H03Z H 0.1875 -0.3279 0.6631 0.057 Uiso 1 1 calc R U
C03D C 0.5300(4) 0.2200(5) 0.1142(4) 0.0465(17) Uani 1 1 d . .
H03D H 0.5061 0.2413 0.0779 0.070 Uiso 1 1 calc R U
H03E H 0.5003 0.2135 0.1392 0.070 Uiso 1 1 calc R U
H03F H 0.5494 0.1654 0.1091 0.070 Uiso 1 1 calc R U
C03E C -0.0156(3) 0.3649(4) 0.8188(3) 0.0338(13) Uani 1 1 d . .
H03 H -0.0330 0.4102 0.7948 0.041 Uiso 1 1 calc R U
C03F C -0.0609(3) 0.1331(5) 0.5366(3) 0.0402(15) Uani 1 1 d . .
H0AA H -0.0479 0.1891 0.5532 0.048 Uiso 1 1 calc R U
HC H -0.0859 0.1409 0.4977 0.048 Uiso 1 1 calc R U
C03G C 0.1572(3) -0.1761(5) 0.5407(3) 0.0419(16) Uani 1 1 d . .
C03H C 0.3419(4) 0.2557(6) 0.6769(4) 0.0528(19) Uani 1 1 d . .
H6AA H 0.3372 0.2837 0.6407 0.079 Uiso 1 1 calc R U
HD H 0.3829 0.2245 0.6858 0.079 Uiso 1 1 calc R U
HE H 0.3418 0.2980 0.7060 0.079 Uiso 1 1 calc R U
C03I C 0.4780(4) 0.3142(4) 0.2879(4) 0.0462(17) Uani 1 1 d . .
H03G H 0.5155 0.2820 0.2811 0.055 Uiso 1 1 calc R U
H03H H 0.4528 0.2776 0.3079 0.055 Uiso 1 1 calc R U
C03J C 0.0008(3) 0.0759(5) 0.5383(3) 0.0381(14) Uani 1 1 d . .
H1AA H 0.0059 0.0634 0.5000 0.046 Uiso 1 1 calc R U
HF H 0.0407 0.1039 0.5594 0.046 Uiso 1 1 calc R U
N03K N 0.2629(4) 0.4468(8) 0.3790(4) 0.082(3) Uani 1 1 d . .
C03L C 0.4585(5) 0.7826(7) 0.2373(4) 0.065(2) Uani 1 1 d . .
H03I H 0.4762 0.8397 0.2435 0.098 Uiso 1 1 calc R U
H03J H 0.4257 0.7808 0.2020 0.098 Uiso 1 1 calc R U
H03K H 0.4935 0.7431 0.2354 0.098 Uiso 1 1 calc R U
C03M C 0.7485(4) 0.4322(7) 0.3299(4) 0.055(2) Uani 1 1 d . .
H03L H 0.7870 0.4222 0.3149 0.083 Uiso 1 1 calc R U
H03M H 0.7348 0.3792 0.3441 0.083 Uiso 1 1 calc R U
H03N H 0.7589 0.4733 0.3604 0.083 Uiso 1 1 calc R U
C03N C -0.0961(3) 0.2696(4) 0.7532(3) 0.0417(16) Uani 1 1 d . .
H2AA H -0.1169 0.2140 0.7569 0.050 Uiso 1 1 calc R U
C03O C 0.6317(4) 0.5540(5) 0.4139(3) 0.0454(16) Uani 1 1 d . .
H03O H 0.6133 0.5528 0.3735 0.068 Uiso 1 1 calc R U
H03P H 0.6444 0.4969 0.4270 0.068 Uiso 1 1 calc R U
H03Q H 0.6699 0.5907 0.4218 0.068 Uiso 1 1 calc R U
C03P C 0.6032(7) 0.9632(8) 0.1653(6) 0.085(3) Uani 1 1 d . .
F03Q F 0.6408(7) 0.9286(8) 0.2111(3) 0.157(5) Uani 1 1 d . .
F03R F 0.8301(4) 0.9305(11) -0.0216(4) 0.161(6) Uani 1 1 d . .
C03S C 0.6224(5) 0.2511(6) 0.1978(3) 0.0531(19) Uani 1 1 d . .
H03R H 0.6350 0.1923 0.1945 0.080 Uiso 1 1 calc R U
H03S H 0.5950 0.2553 0.2249 0.080 Uiso 1 1 calc R U
H03T H 0.6613 0.2856 0.2103 0.080 Uiso 1 1 calc R U
C03T C 0.1232(3) -0.2381(4) 0.6227(3) 0.0360(14) Uani 1 1 d . .
F03U F 0.9090(3) 0.8927(10) -0.0620(4) 0.171(6) Uani 1 1 d . .
O03V O 0.2936(5) 0.5588(6) 0.4489(4) 0.100(3) Uani 1 1 d . .
C03W C 0.7783(4) 0.1160(5) 0.0736(4) 0.0501(19) Uani 1 1 d . .
H03U H 0.7613 0.1067 0.1070 0.075 Uiso 1 1 calc R U
H03V H 0.8202 0.0873 0.0780 0.075 Uiso 1 1 calc R U
H03W H 0.7478 0.0935 0.0408 0.075 Uiso 1 1 calc R U
C03X C -0.0663(5) 0.2649(6) 0.7010(3) 0.060(2) Uani 1 1 d . .
H3AA H -0.0438 0.3178 0.6972 0.090 Uiso 1 1 calc R U
HG H -0.1009 0.2558 0.6675 0.090 Uiso 1 1 calc R U
HH H -0.0353 0.2182 0.7054 0.090 Uiso 1 1 calc R U
C03Y C 0.8467(4) 0.7768(7) 0.1998(4) 0.066(2) Uani 1 1 d . .
H7AA H 0.8470 0.8066 0.1649 0.099 Uiso 1 1 calc R U
HI H 0.8860 0.7426 0.2107 0.099 Uiso 1 1 calc R U
HJ H 0.8453 0.8178 0.2294 0.099 Uiso 1 1 calc R U
F03Z F 0.1820(5) 0.2383(8) 0.4501(5) 0.142(4) Uani 1 1 d . .
C040 C 0.0732(4) -0.2460(4) 0.6595(4) 0.0455(17) Uani 1 1 d . .
H040 H 0.0558 -0.1880 0.6624 0.055 Uiso 1 1 calc R U
C041 C 0.2118(3) -0.2311(5) 0.5514(4) 0.0481(19) Uani 1 1 d . .
H041 H 0.2412 -0.2296 0.5275 0.058 Uiso 1 1 calc R U
C042 C 0.0593(4) 0.3134(5) 0.9015(3) 0.0440(16) Uani 1 1 d . .
H042 H 0.0922 0.3238 0.9341 0.053 Uiso 1 1 calc R U
C043 C 0.0274(5) 0.5242(6) 0.9100(6) 0.081(3) Uani 1 1 d . .
H04M H -0.0163 0.5348 0.8872 0.121 Uiso 1 1 calc R U
H04N H 0.0497 0.5779 0.9201 0.121 Uiso 1 1 calc R U
H04O H 0.0242 0.4940 0.9441 0.121 Uiso 1 1 calc R U
C044 C 0.6341(5) 0.4027(6) -0.0918(3) 0.061(2) Uani 1 1 d . .
H04A H 0.6787 0.3854 -0.0910 0.091 Uiso 1 1 d R U
H04B H 0.6207 0.4460 -0.1205 0.091 Uiso 1 1 d R U
H04C H 0.6052 0.3539 -0.1005 0.091 Uiso 1 1 d R U
C045 C 0.3701(4) 0.8190(6) 0.2895(5) 0.069(3) Uani 1 1 d . .
H04D H 0.3581 0.8119 0.3255 0.103 Uiso 1 1 calc R U
H04E H 0.3326 0.8063 0.2591 0.103 Uiso 1 1 calc R U
H04F H 0.3841 0.8771 0.2860 0.103 Uiso 1 1 calc R U
C046 C 0.6708(7) 0.5177(6) -0.0197(5) 0.092(4) Uani 1 1 d . .
H04G H 0.6573 0.5476 0.0107 0.138 Uiso 1 1 d R U
H04H H 0.6646 0.5543 -0.0526 0.138 Uiso 1 1 d R U
H04I H 0.7167 0.5023 -0.0078 0.138 Uiso 1 1 d R U
F047 F 0.2869(8) 0.5857(8) 0.2933(5) 0.190(6) Uani 1 1 d . U
C048 C 0.8428(4) 0.2468(6) 0.1131(5) 0.069(3) Uani 1 1 d . .
H04J H 0.8528 0.3047 0.1041 0.104 Uiso 1 1 calc R U
H04K H 0.8816 0.2118 0.1165 0.104 Uiso 1 1 calc R U
H04L H 0.8289 0.2461 0.1485 0.104 Uiso 1 1 calc R U
C049 C 0.6751(6) 0.7771(9) 0.0087(6) 0.088(4) Uani 1 1 d . .
C04A C -0.1498(4) 0.3375(6) 0.7448(4) 0.057(2) Uani 1 1 d . .
H04P H -0.1628 0.3469 0.7801 0.086 Uiso 1 1 calc R U
H04Q H -0.1874 0.3184 0.7163 0.086 Uiso 1 1 calc R U
H04R H -0.1332 0.3901 0.7325 0.086 Uiso 1 1 calc R U
C04B C 0.2231(4) -0.2881(5) 0.5970(4) 0.051(2) Uani 1 1 d . .
C04C C 0.0648(5) 0.1568(6) 0.9313(4) 0.065(3) Uani 1 1 d . .
H04S H 0.0450 0.1030 0.9144 0.078 Uiso 1 1 calc R U
F04D F 0.2120(6) 0.1752(6) 0.5321(6) 0.159(5) Uani 1 1 d . .
N04E N 0.8369(4) 1.0389(8) -0.1279(4) 0.081(3) Uani 1 1 d . .
C04F C 0.0816(8) 0.4463(7) 0.6266(7) 0.092(4) Uani 1 1 d . .
C04G C 0.1658(8) -0.1523(9) 0.4386(5) 0.102(5) Uani 1 1 d . .
H04T H 0.2129 -0.1597 0.4462 0.154 Uiso 1 1 calc R U
H04U H 0.1519 -0.1150 0.4063 0.154 Uiso 1 1 calc R U
H04V H 0.1445 -0.2071 0.4305 0.154 Uiso 1 1 calc R U
O04H O 0.8615(5) 1.1753(10) -0.0820(6) 0.159(7) Uani 1 1 d . U
C04I C 0.0746(6) 0.5142(6) 0.8228(4) 0.075(3) Uani 1 1 d . .
H04W H 0.0876 0.4729 0.7978 0.112 Uiso 1 1 calc R U
H04X H 0.1081 0.5577 0.8324 0.112 Uiso 1 1 calc R U
H04Y H 0.0335 0.5403 0.8039 0.112 Uiso 1 1 calc R U
F04J F 0.8274(6) 0.8097(11) -0.0670(7) 0.207(9) Uani 1 1 d . .
C04K C 0.8492(6) 0.8948(16) -0.0639(8) 0.131(8) Uani 1 1 d . .
C04M C 0.2831(5) -0.3481(7) 0.6071(6) 0.078(3) Uani 1 1 d . U
H04Z H 0.3009 -0.3359 0.5735 0.094 Uiso 1 1 calc R U
F04N F 0.3046(5) 0.6739(9) 0.3531(8) 0.211(9) Uani 1 1 d . .
C04O C 0.1828(9) -0.0343(7) 0.5067(5) 0.112(6) Uani 1 1 d . .
H04 H 0.1737 -0.0126 0.5416 0.168 Uiso 1 1 calc R U
HK H 0.1696 0.0075 0.4770 0.168 Uiso 1 1 calc R U
HL H 0.2294 -0.0454 0.5122 0.168 Uiso 1 1 calc R U
C04T C 0.2702(8) 0.6110(13) 0.3433(9) 0.127(5) Uani 1 1 d . U
C04U C 0.0148(7) -0.3000(11) 0.6287(8) 0.122(7) Uani 1 1 d . .
H4AA H 0.0093 -0.2935 0.5882 0.182 Uiso 1 1 calc R U
HM H -0.0247 -0.2814 0.6397 0.182 Uiso 1 1 calc R U
HN H 0.0230 -0.3593 0.6389 0.182 Uiso 1 1 calc R U
F04V F 0.7370(5) 1.2461(7) -0.1344(8) 0.193(7) Uani 1 1 d . .
C04W C 0.0461(8) 0.1685(12) 0.9866(7) 0.125(6) Uani 1 1 d . .
H5AA H 0.0029 0.1940 0.9803 0.187 Uiso 1 1 calc R U
HO H 0.0777 0.2054 1.0106 0.187 Uiso 1 1 calc R U
HP H 0.0456 0.1137 1.0048 0.187 Uiso 1 1 calc R U
C04Y C 0.7541(6) 1.1743(11) -0.1564(8) 0.107(5) Uani 1 1 d . .
C04Z C 0.1708(5) 0.2303(8) 0.5027(5) 0.074(3) Uani 1 1 d . .
C051 C 0.5292(6) 0.9451(8) 0.4827(6) 0.088(4) Uani 1 1 d . .
H05A H 0.4883 0.9604 0.4569 0.132 Uiso 1 1 d R U
H05B H 0.5474 0.9947 0.5044 0.132 Uiso 1 1 d R U
H05C H 0.5212 0.9009 0.5081 0.132 Uiso 1 1 d R U
C052 C 0.1010(8) -0.2747(15) 0.7192(6) 0.150(10) Uani 1 1 d . .
H05G H 0.1391 -0.2405 0.7356 0.225 Uiso 1 1 calc R U
H05H H 0.1137 -0.3340 0.7191 0.225 Uiso 1 1 calc R U
H05I H 0.0682 -0.2681 0.7413 0.225 Uiso 1 1 calc R U
C053 C 0.5896(12) 0.9803(9) 0.4086(6) 0.160(10) Uani 1 1 d . .
H05D H 0.6204 0.9587 0.3876 0.240 Uiso 1 1 calc R U
H05E H 0.5487 0.9948 0.3826 0.240 Uiso 1 1 calc R U
H05F H 0.6078 1.0306 0.4295 0.240 Uiso 1 1 calc R U
C054 C 0.1377(8) 0.1492(14) 0.9403(8) 0.154(10) Uani 1 1 d . .
H05J H 0.1488 0.1325 0.9052 0.231 Uiso 1 1 calc R U
H05K H 0.1536 0.1066 0.9690 0.231 Uiso 1 1 calc R U
H05L H 0.1579 0.2035 0.9525 0.231 Uiso 1 1 calc R U
O7 O 0.7689(6) 1.113(2) -0.0610(5) 0.289(17) Uani 1 1 d . U
C4 C 0.2586(10) -0.4410(12) 0.5949(12) 0.166(9) Uani 1 1 d . U
H4A H 0.2226 -0.4419 0.5618 0.249 Uiso 1 1 calc R U
H4B H 0.2941 -0.4761 0.5881 0.249 Uiso 1 1 calc R U
H4C H 0.2438 -0.4631 0.6271 0.249 Uiso 1 1 calc R U

loop_
_atom_site_aniso_label
_atom_site_aniso_U_11
_atom_site_aniso_U_22
_atom_site_aniso_U_33
_atom_site_aniso_U_23
_atom_site_aniso_U_13
_atom_site_aniso_U_12
Zn01 0.0162(3) 0.0218(3) 0.0194(3) -0.0029(3) 0.0013(2) -0.0015(2)
Zn02 0.0155(3) 0.0236(4) 0.0216(3) -0.0033(3) 0.0013(2) -0.0024(2)
S003 0.0436(8) 0.0357(8) 0.0348(8) 0.0122(6) -0.0037(7) 0.0031(7)
S004 0.0418(8) 0.0387(8) 0.0336(8) 0.0151(6) 0.0019(6) 0.0061(6)
S005 0.0324(8) 0.0414(9) 0.0520(10) 0.0078(8) -0.0042(7) -0.0034(7)
S006 0.0319(8) 0.0495(10) 0.0563(11) 0.0211(8) 0.0032(7) 0.0055(7)
S007 0.0305(8) 0.1037(18) 0.0531(12) 0.0374(12) 0.0002(8) -0.0012(10)
S008 0.0463(11) 0.1009(18) 0.0473(11) 0.0183(11) 0.0063(9) -0.0046(11)
S009 0.0383(10) 0.0640(14) 0.153(3) 0.0489(16) 0.0364(13) 0.0031(9)
C9 0.074(7) 0.246(18) 0.098(9) -0.068(11) -0.024(7) 0.098(10)
S00A 0.0778(18) 0.171(4) 0.091(2) -0.077(2) 0.0492(17) -0.047(2)
O00B 0.0229(18) 0.0267(19) 0.0222(19) -0.0071(15) -0.0023(15) -0.0014(15)
O00C 0.0221(18) 0.0274(19) 0.0220(19) -0.0097(15) -0.0015(15) 0.0012(15)
O00E 0.0254(19) 0.031(2) 0.0222(19) -0.0067(15) 0.0093(15) -0.0079(16)
O00F 0.0244(18) 0.0266(19) 0.026(2) -0.0053(15) 0.0112(16) -0.0035(15)
O00G 0.0205(17) 0.0218(18) 0.0195(18) -0.0041(14) -0.0002(14) 0.0037(13)
O00I 0.0227(18) 0.0223(18) 0.032(2) 0.0025(15) 0.0010(16) -0.0045(14)
O00J 0.0168(17) 0.0240(18) 0.032(2) 0.0013(16) 0.0033(15) -0.0026(14)
O00K 0.0251(19) 0.028(2) 0.031(2) 0.0010(16) 0.0043(16) -0.0069(15)
O00L 0.0208(18) 0.0172(17) 0.034(2) -0.0026(15) 0.0077(15) -0.0046(14)
O00M 0.0213(18) 0.033(2) 0.0219(19) -0.0119(16) 0.0004(15) 0.0021(15)
N00N 0.025(2) 0.035(3) 0.031(3) -0.003(2) 0.011(2) 0.0031(19)
N00O 0.020(2) 0.028(2) 0.021(2) -0.0073(19) -0.0033(17) 0.0046(18)
N00P 0.015(2) 0.023(2) 0.030(2) 0.0026(18) 0.0027(17) -0.0003(16)
N0Q 0.022(2) 0.028(2) 0.026(2) -0.0008(18) 0.0100(18) -0.0018(18)
N00R 0.022(2) 0.026(2) 0.033(3) 0.005(2) -0.003(2) -0.0002(18)
N00S 0.018(2) 0.025(2) 0.023(2) -0.0054(17) -0.0006(17) -0.0012(17)
N00T 0.019(2) 0.033(2) 0.022(2) 0.0043(19) -0.0026(19) 0.0032(18)
N00U 0.023(2) 0.024(2) 0.032(3) -0.0069(19) 0.0085(19) -0.0096(18)
N00V 0.023(2) 0.037(3) 0.032(3) -0.015(2) 0.0010(19) -0.005(2)
C0W 0.027(3) 0.028(3) 0.032(3) -0.007(2) 0.017(2) -0.004(2)
N00X 0.021(2) 0.030(3) 0.022(2) -0.0033(19) 0.0010(17) 0.0027(19)
O00Y 0.041(3) 0.074(4) 0.057(3) 0.028(3) 0.005(2) -0.001(3)
O00Z 0.030(3) 0.123(6) 0.073(4) 0.046(4) 0.002(3) 0.005(3)
O010 0.043(3) 0.083(4) 0.056(3) 0.032(3) 0.011(2) 0.008(3)
O011 0.073(4) 0.055(3) 0.069(4) 0.031(3) 0.022(3) 0.018(3)
O013 0.040(3) 0.060(3) 0.080(4) 0.020(3) -0.008(3) -0.001(3)
F014 0.065(4) 0.282(13) 0.114(6) 0.134(8) 0.043(4) 0.079(6)
O016 0.039(3) 0.130(6) 0.045(3) 0.031(4) 0.004(2) 0.013(3)
C017 0.028(3) 0.040(3) 0.026(3) -0.008(2) 0.009(2) 0.003(2)
C018 0.033(3) 0.025(3) 0.030(3) -0.011(2) 0.006(2) -0.002(2)
O019 0.066(4) 0.056(4) 0.091(5) 0.029(3) 0.028(4) 0.009(3)
F01A 0.037(3) 0.195(9) 0.090(5) 0.064(5) -0.001(3) 0.018(4)
C01B 0.021(2) 0.024(3) 0.020(2) 0.000(2) 0.0006(19) 0.001(2)
O01C 0.035(3) 0.089(5) 0.089(5) 0.029(4) 0.001(3) 0.010(3)
C01D 0.020(3) 0.031(3) 0.016(2) 0.004(2) 0.000(2) 0.003(2)
O01E 0.048(3) 0.138(7) 0.060(4) 0.030(4) 0.016(3) 0.008(4)
F01F 0.054(3) 0.098(5) 0.122(6) -0.008(4) 0.018(3) -0.027(3)
O01G 0.040(3) 0.124(6) 0.045(3) 0.032(4) 0.001(2) 0.017(3)
C01H 0.024(2) 0.018(2) 0.025(3) -0.013(2) 0.000(2) 0.0013(19)
N01I 0.045(3) 0.037(3) 0.045(3) 0.015(2) -0.012(3) 0.007(2)
C01J 0.018(2) 0.019(2) 0.017(2) 0.0015(18) -0.0001(19) 0.0016(18)
C01K 0.027(3) 0.030(3) 0.041(3) -0.012(3) 0.004(2) 0.003(2)
N01L 0.033(3) 0.066(4) 0.081(5) 0.029(4) 0.017(3) 0.008(3)
C01M 0.023(3) 0.031(3) 0.030(3) 0.005(2) 0.004(2) 0.003(2)
N01N 0.034(3) 0.053(4) 0.084(5) 0.019(4) 0.007(3) -0.005(3)
C01O 0.019(2) 0.021(3) 0.022(2) -0.005(2) -0.0008(19) 0.0021(19)
C01P 0.023(3) 0.029(3) 0.031(3) -0.005(2) 0.012(2) -0.005(2)
C01Q 0.053(4) 0.029(3) 0.039(4) 0.006(3) 0.008(3) -0.003(3)
C01R 0.021(3) 0.032(3) 0.032(3) 0.003(2) 0.007(2) -0.004(2)
C01S 0.032(3) 0.061(5) 0.048(4) 0.027(4) 0.019(3) 0.015(3)
C01T 0.044(4) 0.039(3) 0.036(3) 0.005(3) -0.006(3) 0.020(3)
C01U 0.031(3) 0.031(3) 0.034(3) -0.002(2) 0.007(2) 0.001(2)
F01V 0.149(8) 0.071(4) 0.234(12) 0.005(6) 0.130(8) 0.023(5)
O01W 0.065(4) 0.083(5) 0.098(6) 0.007(4) 0.041(4) 0.004(4)
C01X 0.023(3) 0.027(3) 0.027(3) -0.005(2) 0.006(2) -0.004(2)
C01Y 0.039(3) 0.033(3) 0.026(3) -0.007(2) 0.013(2) -0.008(2)
C01Z 0.020(2) 0.035(3) 0.021(3) -0.008(2) -0.003(2) -0.003(2)
C020 0.027(3) 0.043(3) 0.032(3) -0.007(3) -0.010(2) 0.018(3)
C021 0.018(2) 0.031(3) 0.027(3) 0.000(2) 0.006(2) -0.001(2)
C022 0.017(2) 0.033(3) 0.032(3) -0.005(2) 0.001(2) -0.001(2)
C023 0.026(3) 0.032(3) 0.033(3) -0.011(2) 0.009(2) 0.000(2)
C024 0.039(3) 0.027(3) 0.045(4) -0.012(3) 0.019(3) -0.016(2)
C025 0.037(3) 0.030(3) 0.040(3) -0.001(3) 0.018(3) -0.005(2)
F026 0.158(8) 0.056(4) 0.195(10) -0.040(5) 0.030(7) -0.014(5)
C027 0.046(4) 0.041(4) 0.032(3) -0.006(3) 0.000(3) 0.003(3)
C028 0.057(5) 0.039(4) 0.068(5) -0.021(4) 0.025(4) -0.012(3)
F029 0.113(6) 0.097(5) 0.113(6) -0.008(5) -0.010(5) 0.027(5)
C02A 0.038(4) 0.050(4) 0.057(5) 0.017(4) 0.012(3) 0.007(3)
C02B 0.027(3) 0.025(3) 0.046(4) 0.001(2) 0.007(3) -0.008(2)
C02C 0.037(3) 0.040(4) 0.044(4) -0.012(3) 0.003(3) 0.010(3)
C02D 0.039(3) 0.035(3) 0.044(4) 0.018(3) 0.007(3) 0.000(3)
C02E 0.029(3) 0.024(3) 0.023(3) -0.008(2) 0.001(2) 0.004(2)
F02F 0.071(4) 0.098(5) 0.150(8) 0.033(5) 0.005(4) 0.016(4)
N02G 0.040(3) 0.056(4) 0.046(4) 0.021(3) -0.008(3) 0.005(3)
C02H 0.029(3) 0.032(3) 0.031(3) 0.000(2) -0.006(2) 0.008(2)
F02I 0.197(11) 0.098(6) 0.163(9) -0.031(6) 0.101(8) 0.011(6)
C02J 0.038(3) 0.027(3) 0.030(3) -0.001(2) 0.007(3) 0.011(2)
C02K 0.022(3) 0.026(3) 0.031(3) -0.008(2) 0.003(2) -0.004(2)
C02L 0.023(3) 0.036(3) 0.036(3) -0.020(3) 0.002(2) -0.003(2)
F02M 0.167(8) 0.037(3) 0.201(10) 0.013(4) 0.105(7) 0.000(4)
C02N 0.038(3) 0.026(3) 0.029(3) -0.004(2) 0.001(2) 0.003(2)
F02O 0.134(7) 0.059(4) 0.186(10) -0.047(5) 0.040(7) -0.003(4)
F02P 0.067(4) 0.145(7) 0.115(6) -0.067(5) 0.013(4) -0.044(4)
C02Q 0.019(3) 0.038(3) 0.035(3) -0.014(3) 0.003(2) -0.007(2)
F02R 0.098(5) 0.101(5) 0.131(6) -0.047(5) 0.059(5) -0.046(4)
O02S 0.044(3) 0.151(8) 0.083(5) 0.022(5) 0.014(3) -0.008(4)
C02T 0.043(4) 0.085(6) 0.033(4) -0.009(4) 0.011(3) 0.003(4)
C02U 0.042(3) 0.038(3) 0.048(4) -0.013(3) 0.026(3) -0.010(3)
C02V 0.035(3) 0.040(3) 0.032(3) -0.010(3) 0.013(3) -0.009(3)
C02W 0.037(3) 0.040(3) 0.028(3) 0.009(3) 0.004(3) 0.006(3)
C02X 0.037(3) 0.038(3) 0.037(3) -0.008(3) 0.011(3) 0.000(3)
C02Y 0.016(2) 0.030(3) 0.030(3) -0.002(2) 0.002(2) 0.001(2)
C02Z 0.092(7) 0.045(4) 0.038(4) 0.001(3) 0.003(4) -0.013(4)
C030 0.038(3) 0.031(3) 0.026(3) 0.009(2) 0.002(2) 0.011(2)
C031 0.041(4) 0.063(5) 0.074(6) 0.003(4) 0.005(4) 0.021(4)
C032 0.033(3) 0.060(4) 0.038(4) 0.021(3) -0.006(3) 0.002(3)
C033 0.049(4) 0.039(4) 0.048(4) -0.016(3) 0.009(3) -0.011(3)
F034 0.106(6) 0.116(6) 0.198(10) 0.016(7) 0.091(7) -0.014(5)
C035 0.045(4) 0.035(3) 0.033(3) -0.003(3) 0.007(3) -0.009(3)
O036 0.058(4) 0.143(8) 0.075(5) 0.039(5) 0.014(3) -0.038(5)
F037 0.229(12) 0.130(8) 0.091(6) -0.064(6) 0.041(7) -0.054(8)
C038 0.028(3) 0.035(3) 0.029(3) -0.004(2) 0.009(2) 0.002(2)
C039 0.051(4) 0.037(4) 0.055(5) 0.012(3) 0.008(3) -0.004(3)
F03A 0.130(7) 0.179(10) 0.127(7) -0.070(7) 0.076(6) -0.048(7)
C03B 0.044(3) 0.021(3) 0.052(4) -0.003(3) 0.018(3) -0.002(2)
C03C 0.036(4) 0.042(4) 0.062(5) -0.014(3) 0.006(3) 0.007(3)
C03D 0.043(4) 0.048(4) 0.055(4) -0.002(3) 0.022(3) -0.015(3)
C03E 0.037(3) 0.034(3) 0.032(3) -0.005(2) 0.011(3) 0.000(3)
C03F 0.041(4) 0.038(3) 0.038(4) 0.006(3) 0.000(3) 0.002(3)
C03G 0.028(3) 0.058(4) 0.039(4) -0.026(3) 0.005(3) -0.005(3)
C03H 0.044(4) 0.064(5) 0.053(5) 0.019(4) 0.017(3) 0.002(4)
C03I 0.054(4) 0.025(3) 0.066(5) 0.005(3) 0.027(4) -0.007(3)
C03J 0.036(3) 0.045(4) 0.032(3) 0.002(3) 0.005(3) 0.003(3)
N03K 0.047(4) 0.124(8) 0.073(6) 0.046(6) 0.006(4) -0.007(5)
C03L 0.082(6) 0.065(6) 0.047(5) 0.018(4) 0.009(4) 0.015(5)
C03M 0.031(3) 0.082(6) 0.047(4) 0.035(4) -0.001(3) 0.012(4)
C03N 0.043(4) 0.033(3) 0.040(4) 0.003(3) -0.011(3) -0.007(3)
C03O 0.042(4) 0.047(4) 0.040(4) -0.001(3) -0.006(3) 0.007(3)
C03P 0.093(8) 0.070(7) 0.090(9) 0.003(6) 0.020(7) 0.020(6)
F03Q 0.239(12) 0.151(9) 0.054(4) -0.013(5) -0.023(6) -0.006(9)
F03R 0.091(5) 0.331(19) 0.064(5) 0.073(7) 0.026(4) 0.058(8)
C03S 0.074(5) 0.054(4) 0.032(4) 0.006(3) 0.011(4) 0.015(4)
C03T 0.031(3) 0.028(3) 0.046(4) -0.017(3) 0.004(3) 0.004(2)
F03U 0.055(4) 0.327(18) 0.133(7) 0.108(10) 0.027(4) 0.045(7)
O03V 0.093(6) 0.100(7) 0.123(7) 0.007(6) 0.062(6) 0.005(5)
C03W 0.034(3) 0.042(4) 0.068(5) -0.012(4) -0.001(3) 0.017(3)
C03X 0.092(6) 0.055(5) 0.027(4) -0.007(3) -0.002(4) 0.013(4)
C03Y 0.052(5) 0.083(6) 0.061(5) 0.010(5) 0.011(4) -0.021(5)
F03Z 0.134(7) 0.175(10) 0.145(8) -0.082(8) 0.088(7) -0.051(7)
C040 0.051(4) 0.027(3) 0.062(5) -0.003(3) 0.018(4) 0.008(3)
C041 0.030(3) 0.057(5) 0.059(5) -0.032(4) 0.015(3) 0.000(3)
C042 0.046(4) 0.050(4) 0.031(3) -0.014(3) -0.002(3) -0.001(3)
C043 0.072(6) 0.052(5) 0.127(10) -0.039(6) 0.041(6) -0.018(4)
C044 0.100(7) 0.050(4) 0.034(4) 0.004(3) 0.018(4) 0.005(4)
C045 0.050(5) 0.059(5) 0.102(8) 0.024(5) 0.025(5) 0.018(4)
C046 0.153(11) 0.033(4) 0.067(6) 0.014(4) -0.022(7) -0.027(5)
F047 0.287(16) 0.141(9) 0.114(7) 0.044(7) -0.016(9) 0.106(10)
C048 0.032(4) 0.056(5) 0.105(8) -0.028(5) -0.014(4) 0.011(3)
C049 0.062(6) 0.091(9) 0.118(10) -0.051(8) 0.036(7) -0.030(6)
C04A 0.041(4) 0.048(4) 0.074(6) 0.001(4) -0.006(4) -0.003(3)
C04B 0.035(4) 0.045(4) 0.072(6) -0.024(4) 0.010(4) 0.004(3)
C04C 0.079(6) 0.045(4) 0.052(5) 0.003(4) -0.025(4) -0.004(4)
F04D 0.184(10) 0.078(5) 0.187(11) -0.023(6) -0.019(8) 0.055(6)
N04E 0.051(4) 0.124(8) 0.068(5) -0.016(6) 0.016(4) -0.019(5)
C04F 0.131(11) 0.048(5) 0.113(11) 0.000(6) 0.060(9) 0.007(6)
C04G 0.178(14) 0.087(8) 0.056(6) -0.032(6) 0.054(8) -0.039(9)
O04H 0.065(5) 0.203(14) 0.205(13) -0.134(12) 0.023(7) -0.030(7)
C04I 0.099(8) 0.054(5) 0.067(6) -0.008(4) 0.010(5) -0.036(5)
F04J 0.116(8) 0.238(16) 0.261(17) 0.187(15) 0.032(9) 0.029(9)
C04K 0.044(6) 0.23(2) 0.108(12) 0.092(14) -0.011(6) 0.002(9)
C04M 0.051(5) 0.060(5) 0.129(9) -0.003(5) 0.031(5) 0.023(4)
F04N 0.101(7) 0.169(11) 0.34(2) 0.161(13) -0.005(9) -0.047(7)
C04O 0.219(17) 0.044(5) 0.048(6) 0.004(4) -0.024(8) -0.024(7)
C04T 0.082(8) 0.145(11) 0.155(10) 0.004(9) 0.032(7) -0.069(8)
C04U 0.096(9) 0.120(11) 0.176(16) -0.066(11) 0.088(11) -0.060(9)
F04V 0.117(7) 0.113(7) 0.37(2) -0.115(11) 0.099(10) -0.021(6)
C04W 0.126(12) 0.145(14) 0.109(11) 0.092(11) 0.037(9) 0.018(10)
C04Y 0.050(6) 0.122(11) 0.157(14) -0.053(11) 0.039(7) -0.019(7)
C04Z 0.055(5) 0.093(8) 0.081(7) -0.014(6) 0.029(5) 0.002(5)
C051 0.091(7) 0.078(7) 0.110(9) -0.064(7) 0.054(7) -0.024(6)
C052 0.133(12) 0.27(2) 0.072(8) 0.075(11) 0.067(9) 0.126(15)
C053 0.35(3) 0.073(8) 0.082(9) -0.034(7) 0.098(13) -0.117(13)
C054 0.125(12) 0.21(2) 0.149(15) 0.117(15) 0.071(11) 0.122(14)
O7 0.077(7) 0.71(5) 0.086(8) -0.123(17) 0.038(6) -0.020(15)
C4 0.131(13) 0.096(10) 0.26(2) -0.064(13) 0.019(14) 0.012(9)

loop_
_atom_type_symbol
_atom_type_description
_atom_type_scat_dispersion_real
_atom_type_scat_dispersion_imag
_atom_type_scat_source
C C 0.0181 0.0091 'International Tables Vol C Tables 4.2.6.8 and 6.1.1.4'
H H 0.0000 0.0000 'International Tables Vol C Tables 4.2.6.8 and 6.1.1.4'
Cl Cl 0.3639 0.7018 'International Tables Vol C Tables 4.2.6.8 and 6.1.1.4'
F F 0.0727 0.0534 'International Tables Vol C Tables 4.2.6.8 and 6.1.1.4'
N N 0.0311 0.0180 'International Tables Vol C Tables 4.2.6.8 and 6.1.1.4'
O O 0.0492 0.0322 'International Tables Vol C Tables 4.2.6.8 and 6.1.1.4'
S S 0.3331 0.5567 'International Tables Vol C Tables 4.2.6.8 and 6.1.1.4'
Zn Zn -1.5491 0.6778 'International Tables Vol C Tables 4.2.6.8 and 6.1.1.4'

loop_
_geom_angle_atom_site_label_1
_geom_angle_atom_site_label_2
_geom_angle_atom_site_label_3
_geom_angle
O00C Zn01 O00L 97.17(16)
O00C Zn01 O00I 87.31(16)
O00L Zn01 O00I 173.20(17)
O00C Zn01 O00G 86.23(14)
O00L Zn01 O00G 90.45(15)
O00I Zn01 O00G 94.96(16)
O00C Zn01 O00E 93.06(16)
O00L Zn01 O00E 85.43(15)
O00I Zn01 O00E 89.24(16)
O00G Zn01 O00E 175.70(15)
O00C Zn01 N00T 173.19(18)
O00L Zn01 N00T 88.23(17)
O00I Zn01 N00T 87.70(17)
O00G Zn01 N00T 89.58(16)
O00E Zn01 N00T 91.51(17)
O00J Zn02 O00B 96.03(16)
O00J Zn02 O00K 174.09(17)
O00B Zn02 O00K 88.64(16)
O00J Zn02 O00M 90.03(16)
O00B Zn02 O00M 86.55(15)
O00K Zn02 O00M 93.87(17)
O00J Zn02 O00F 86.68(16)
O00B Zn02 O00F 91.33(15)
O00K Zn02 O00F 89.60(16)
O00M Zn02 O00F 175.88(15)
O00J Zn02 N00R 89.25(17)
O00B Zn02 N00R 174.58(18)
O00K Zn02 N00R 86.18(17)
O00M Zn02 N00R 92.22(17)
O00F Zn02 N00R 90.22(18)
O019 S003 O01G 119.2(4)
O019 S003 N01I 110.7(4)
O01G S003 N01I 118.2(4)
O019 S003 C03P 101.6(6)
O01G S003 C03P 103.0(5)
N01I S003 C03P 100.1(5)
O016 S004 O011 115.9(4)
O016 S004 N02G 117.1(4)
O011 S004 N02G 109.6(4)
O016 S004 C04F 103.7(6)
O011 S004 C04F 103.8(5)
N02G S004 C04F 105.0(6)
O013 S005 O00Y 118.8(4)
O013 S005 N01I 109.0(4)
O00Y S005 N01I 115.5(3)
O013 S005 C049 104.7(5)
O00Y S005 C049 104.9(6)
N01I S005 C049 101.8(5)
O01C S006 O010 118.7(4)
O01C S006 N02G 108.7(4)
O010 S006 N02G 116.3(4)
O01C S006 C04Z 103.5(5)
O010 S006 C04Z 106.0(5)
N02G S006 C04Z 101.2(5)
O02S S007 O00Z 124.0(5)
O02S S007 N03K 114.7(6)
O00Z S007 N03K 98.9(5)
O02S S007 C031 109.9(5)
O00Z S007 C031 105.3(4)
N03K S007 C031 101.3(4)
O01E S008 O01W 117.6(5)
O01E S008 N04E 121.2(6)
O01W S008 N04E 104.6(5)
O01E S008 C04K 105.8(5)
O01W S008 C04K 103.8(8)
N04E S008 C04K 101.2(8)
O036 S009 O03V 113.0(6)
O036 S009 N03K 121.3(6)
O03V S009 N03K 105.9(5)
O036 S009 C04T 106.6(6)
O03V S009 C04T 101.3(8)
N03K S009 C04T 106.7(6)
C04M C9 H9A 109.5
C04M C9 H9B 109.5
H9A C9 H9B 109.5
C04M C9 H9C 109.5
H9A C9 H9C 109.5
H9B C9 H9C 109.5
O7 S00A O04H 114.2(11)
O7 S00A N04E 126.5(15)
O04H S00A N04E 104.0(6)
O7 S00A C04Y 101.8(11)
O04H S00A C04Y 102.6(9)
N04E S00A C04Y 105.0(6)
N00X O00B Zn02 120.9(3)
N00O O00C Zn01 119.8(3)
C01B O00E Zn01 128.1(3)
C01D O00F Zn02 126.5(4)
C01J O00G Zn01 123.0(3)
Zn01 O00I H00A 110.2
Zn01 O00I H00B 110.0
H00A O00I H00B 108.8
N00P O00J Zn02 119.6(3)
Zn02 O00K H00D 110.1
Zn02 O00K H00E 110.3
H00D O00K H00E 108.7
N00U O00L Zn01 118.8(3)
C01X O00M Zn02 123.8(4)
C01D N00N C017 121.7(5)
C01D N00N H00N 119.2
C017 N00N H00N 119.2
O00C N00O C01O 112.2(4)
O00C N00O C020 105.7(4)
C01O N00O C020 100.6(4)
O00C N00O C02Q 113.4(4)
C01O N00O C02Q 112.2(4)
C020 N00O C02Q 111.9(5)
O00J N00P C02Y 114.0(4)
O00J N00P C02B 105.8(4)
C02Y N00P C02B 113.1(4)
O00J N00P C021 112.7(4)
C02Y N00P C021 110.2(4)
C02B N00P C021 100.1(4)
C01B N0Q C0W 122.8(5)
C01B N0Q H0Q 118.6
C0W N0Q H0Q 118.6
C01M N00R Zn02 160.9(5)
C01J N00S C01H 122.8(4)
C01J N00S H00S 118.6
C01H N00S H00S 118.6
C01R N00T Zn01 167.5(5)
O00L N00U C022 113.4(4)
O00L N00U C01P 111.9(4)
C022 N00U C01P 111.1(4)
O00L N00U C024 105.9(4)
C022 N00U C024 112.8(5)
C01P N00U C024 101.1(4)
C01X N00V C02L 125.2(5)
C01X N00V H00V 117.4
C02L N00V H00V 117.4
C01Y C0W C025 121.7(6)
C01Y C0W N0Q 118.4(5)
C025 C0W N0Q 119.8(5)
O00B N00X C02H 106.8(4)
O00B N00X C01Z 111.9(4)
C02H N00X C01Z 101.3(4)
O00B N00X C02K 112.8(4)
C02H N00X C02K 112.7(4)
C01Z N00X C02K 110.8(4)
C038 C017 C027 121.5(6)
C038 C017 N00N 120.9(5)
C027 C017 N00N 117.6(6)
C023 C018 C01H 118.7(6)
C023 C018 C01U 119.6(6)
C01H C018 C01U 121.6(5)
O00E C01B N0Q 122.6(5)
O00E C01B C01P 125.2(5)
N0Q C01B C01P 112.1(5)
O00F C01D N00N 122.5(5)
O00F C01D C021 124.1(5)
N00N C01D C021 113.3(5)
C018 C01H C02E 121.9(5)
C018 C01H N00S 118.4(5)
C02E C01H N00S 119.6(5)
S003 N01I S005 126.1(4)
O00G C01J N00S 123.2(5)
O00G C01J C01O 124.2(5)
N00S C01J C01O 112.3(4)
C023 C01K C02N 117.6(5)
C023 C01K C02C 121.9(6)
C02N C01K C02C 120.5(6)
N00R C01M C032 179.5(7)
N00O C01O C01J 114.3(4)
N00O C01O C030 103.0(4)
C01J C01O C030 112.4(4)
N00O C01O H01O 109.0
C01J C01O H01O 109.0
C030 C01O H01O 109.0
N00U C01P C01B 114.6(5)
N00U C01P C01Q 102.9(5)
C01B C01P C01Q 115.1(5)
N00U C01P H01P 108.0
C01B C01P H01P 108.0
C01Q C01P H01P 108.0
C01P C01Q C03I 104.5(6)
C01P C01Q H01A 110.9
C03I C01Q H01A 110.9
C01P C01Q H01B 110.9
C03I C01Q H01B 110.9
H01A C01Q H01B 108.9
N00T C01R C03M 178.8(8)
N01L C01S C03H 179.1(9)
C020 C01T C030 105.1(5)
C020 C01T H01C 110.7
C030 C01T H01C 110.7
C020 C01T H01D 110.7
C030 C01T H01D 110.7
H01C C01T H01D 108.8
C046 C01U C044 112.1(8)
C046 C01U C018 110.4(6)
C044 C01U C018 112.4(5)
C046 C01U H01U 107.2
C044 C01U H01U 107.2
C018 C01U H01U 107.2
O00M C01X N00V 121.9(5)
O00M C01X C01Z 124.7(5)
N00V C01X C01Z 113.4(5)
C02V C01Y C0W 118.3(6)
C02V C01Y C035 120.6(6)
C0W C01Y C035 120.9(5)
C01X C01Z N00X 114.9(5)
C01X C01Z C03J 114.6(5)
N00X C01Z C03J 101.8(5)
C01X C01Z H01Z 108.4
N00X C01Z H01Z 108.4
C03J C01Z H01Z 108.4
N00O C020 C01T 103.8(5)
N00O C020 H02A 111.0
C01T C020 H02A 111.0
N00O C020 H02B 111.0
C01T C020 H02B 111.0
H02A C020 H02B 109.0
N00P C021 C02W 102.3(5)
N00P C021 C01D 114.4(4)
C02W C021 C01D 113.6(5)
N00P C021 H021 108.7
C02W C021 H021 108.7
C01D C021 H021 108.7
C02Q C022 N00U 112.5(5)
C02Q C022 H02C 109.1
N00U C022 H02C 109.1
C02Q C022 H02D 109.1
N00U C022 H02D 109.1
H02C C022 H02D 107.8
C018 C023 C01K 122.1(6)
C018 C023 H023 119.0
C01K C023 H023 119.0
N00U C024 C03I 104.5(5)
N00U C024 H02E 110.9
C03I C024 H02E 110.9
N00U C024 H02F 110.9
C03I C024 H02F 110.9
H02E C024 H02F 108.9
C03B C025 C0W 116.4(6)
C03B C025 C039 120.8(6)
C0W C025 C039 122.7(6)
C042 C027 C017 117.5(6)
C042 C027 C04C 120.6(6)
C017 C027 C04C 121.9(6)
C051 C028 C053 110.6(11)
C051 C028 C02U 109.9(7)
C053 C028 C02U 112.3(8)
C051 C028 H028 108.0
C053 C028 H028 108.0
C02U C028 H028 108.0
N01N C02A C03Y 179.4(10)
N00P C02B C02D 104.1(5)
N00P C02B H02O 110.9
C02D C02B H02O 110.9
N00P C02B H02P 110.9
C02D C02B H02P 110.9
H02O C02B H02P 109.0
C01K C02C C03W 113.9(6)
C01K C02C C048 110.9(6)
C03W C02C C048 110.7(7)
C01K C02C H02G 107.0
C03W C02C H02G 107.0
C048 C02C H02G 107.0
C02B C02D C02W 105.3(5)
C02B C02D H02Q 110.7
C02W C02D H02Q 110.7
C02B C02D H02R 110.7
C02W C02D H02R 110.7
H02Q C02D H02R 108.8
C02N C02E C01H 117.6(6)
C02N C02E C02J 120.7(5)
C01H C02E C02J 121.6(5)
S004 N02G S006 124.5(4)
N00X C02H C03F 103.6(5)
N00X C02H H02S 111.0
C03F C02H H02S 111.0
N00X C02H H02T 111.0
C03F C02H H02T 111.0
H02S C02H H02T 109.0
C03S C02J C03D 110.4(6)
C03S C02J C02E 113.1(6)
C03D C02J C02E 109.7(5)
C03S C02J H02J 107.8
C03D C02J H02J 107.8
C02E C02J H02J 107.8
C02Y C02K N00X 111.3(4)
C02Y C02K H02U 109.4
N00X C02K H02U 109.4
C02Y C02K H02W 109.4
N00X C02K H02W 109.4
H02U C02K H02W 108.0
C03T C02L C03G 122.4(6)
C03T C02L N00V 120.1(6)
C03G C02L N00V 117.5(6)
C02E C02N C01K 122.1(6)
C02E C02N H02N 119.0
C01K C02N H02N 119.0
C022 C02Q N00O 112.3(5)
C022 C02Q H02H 109.1
N00O C02Q H02H 109.1
C022 C02Q H02I 109.1
N00O C02Q H02I 109.1
H02H C02Q H02I 107.9
C04O C02T C03G 111.7(7)
C04O C02T C04G 110.0(10)
C03G C02T C04G 111.0(9)
C04O C02T H02X 108.0
C03G C02T H02X 108.0
C04G C02T H02X 108.0
C03B C02U C02V 118.7(6)
C03B C02U C028 121.4(7)
C02V C02U C028 119.8(7)
C02U C02V C01Y 121.5(6)
C02U C02V H02V 119.2
C01Y C02V H02V 119.2
C021 C02W C02D 103.7(5)
C021 C02W H02Y 111.0
C02D C02W H02Y 111.0
C021 C02W H 111.0
C02D C02W H 111.0
H02Y C02W H 109.0
C042 C02X C03E 117.7(6)
C042 C02X C033 121.7(6)
C03E C02X C033 120.6(6)
N00P C02Y C02K 111.3(4)
N00P C02Y H02Z 109.4
C02K C02Y H02Z 109.4
N00P C02Y HA 109.4
C02K C02Y HA 109.4
H02Z C02Y HA 108.0
C035 C02Z H02K 109.5
C035 C02Z H02L 109.5
H02K C02Z H02L 109.5
C035 C02Z H02M 109.5
H02K C02Z H02M 109.5
H02L C02Z H02M 109.5
C01O C030 C01T 104.1(5)
C01O C030 H03A 110.9
C01T C030 H03A 110.9
C01O C030 H03B 110.9
C01T C030 H03B 110.9
H03A C030 H03B 109.0
F014 C031 F029 120.5(12)
F014 C031 F01A 107.2(10)
F029 C031 F01A 101.5(8)
F014 C031 S007 113.1(6)
F029 C031 S007 104.2(7)
F01A C031 S007 109.4(7)
C01M C032 H03X 109.5
C01M C032 H03Y 109.5
H03X C032 H03Y 109.5
C01M C032 HB 109.5
H03X C032 HB 109.5
H03Y C032 HB 109.5
C04I C033 C02X 113.4(6)
C04I C033 C043 112.6(9)
C02X C033 C043 110.6(6)
C04I C033 H033 106.6
C02X C033 H033 106.6
C043 C033 H033 106.6
C03O C035 C02Z 109.2(7)
C03O C035 C01Y 111.2(6)
C02Z C035 C01Y 115.5(6)
C03O C035 H035 106.8
C02Z C035 H035 106.8
C01Y C035 H035 106.8
C017 C038 C03E 118.5(6)
C017 C038 C03N 122.2(6)
C03E C038 C03N 119.2(6)
C025 C039 C03L 111.1(7)
C025 C039 C045 112.0(8)
C03L C039 C045 110.4(7)
C025 C039 H039 107.7
C03L C039 H039 107.7
C045 C039 H039 107.7
C02U C03B C025 123.4(6)
C02U C03B H03C 118.3
C025 C03B H03C 118.3
C04B C03C C03T 121.7(8)
C04B C03C H03Z 119.1
C03T C03C H03Z 119.1
C02J C03D H03D 109.5
C02J C03D H03E 109.5
H03D C03D H03E 109.5
C02J C03D H03F 109.5
H03D C03D H03F 109.5
H03E C03D H03F 109.5
C038 C03E C02X 122.0(6)
C038 C03E H03 119.0
C02X C03E H03 119.0
C02H C03F C03J 105.2(5)
C02H C03F H0AA 110.7
C03J C03F H0AA 110.7
C02H C03F HC 110.7
C03J C03F HC 110.7
H0AA C03F HC 108.8
C041 C03G C02L 117.3(8)
C041 C03G C02T 120.7(7)
C02L C03G C02T 121.9(6)
C01S C03H H6AA 109.5
C01S C03H HD 109.5
H6AA C03H HD 109.5
C01S C03H HE 109.5
H6AA C03H HE 109.5
HD C03H HE 109.5
C024 C03I C01Q 104.9(5)
C024 C03I H03G 110.8
C01Q C03I H03G 110.8
C024 C03I H03H 110.8
C01Q C03I H03H 110.8
H03G C03I H03H 108.8
C01Z C03J C03F 104.6(5)
C01Z C03J H1AA 110.8
C03F C03J H1AA 110.8
C01Z C03J HF 110.8
C03F C03J HF 110.8
H1AA C03J HF 108.9
S009 N03K S007 121.7(5)
C039 C03L H03I 109.5
C039 C03L H03J 109.5
H03I C03L H03J 109.5
C039 C03L H03K 109.5
H03I C03L H03K 109.5
H03J C03L H03K 109.5
C01R C03M H03L 109.5
C01R C03M H03M 109.5
H03L C03M H03M 109.5
C01R C03M H03N 109.5
H03L C03M H03N 109.5
H03M C03M H03N 109.5
C04A C03N C03X 110.3(7)
C04A C03N C038 112.9(6)
C03X C03N C038 110.5(6)
C04A C03N H2AA 107.6
C03X C03N H2AA 107.6
C038 C03N H2AA 107.6
C035 C03O H03O 109.5
C035 C03O H03P 109.5
H03O C03O H03P 109.5
C035 C03O H03Q 109.5
H03O C03O H03Q 109.5
H03P C03O H03Q 109.5
F026 C03P F02I 110.6(11)
F026 C03P F03Q 110.3(14)
F02I C03P F03Q 116.9(14)
F026 C03P S003 108.1(10)
F02I C03P S003 104.2(10)
F03Q C03P S003 106.0(9)
C02J C03S H03R 109.5
C02J C03S H03S 109.5
H03R C03S H03S 109.5
C02J C03S H03T 109.5
H03R C03S H03T 109.5
H03S C03S H03T 109.5
C02L C03T C03C 117.8(7)
C02L C03T C040 121.2(6)
C03C C03T C040 120.9(7)
C02C C03W H03U 109.5
C02C C03W H03V 109.5
H03U C03W H03V 109.5
C02C C03W H03W 109.5
H03U C03W H03W 109.5
H03V C03W H03W 109.5
C03N C03X H3AA 109.5
C03N C03X HG 109.5
H3AA C03X HG 109.5
C03N C03X HH 109.5
H3AA C03X HH 109.5
HG C03X HH 109.5
C02A C03Y H7AA 109.5
C02A C03Y HI 109.5
H7AA C03Y HI 109.5
C02A C03Y HJ 109.5
H7AA C03Y HJ 109.5
HI C03Y HJ 109.5
C052 C040 C03T 114.9(8)
C052 C040 C04U 113.2(13)
C03T C040 C04U 109.6(8)
C052 C040 H040 106.1
C03T C040 H040 106.1
C04U C040 H040 106.1
C04B C041 C03G 121.6(7)
C04B C041 H041 119.2
C03G C041 H041 119.2
C02X C042 C027 122.7(6)
C02X C042 H042 118.6
C027 C042 H042 118.6
C033 C043 H04M 109.5
C033 C043 H04N 109.5
H04M C043 H04N 109.5
C033 C043 H04O 109.5
H04M C043 H04O 109.5
H04N C043 H04O 109.5
C01U C044 H04A 109.6
C01U C044 H04B 109.5
H04A C044 H04B 109.5
C01U C044 H04C 109.3
H04A C044 H04C 109.5
H04B C044 H04C 109.5
C039 C045 H04D 109.5
C039 C045 H04E 109.5
H04D C045 H04E 109.5
C039 C045 H04F 109.5
H04D C045 H04F 109.5
H04E C045 H04F 109.5
C01U C046 H04G 109.5
C01U C046 H04H 109.5
H04G C046 H04H 109.5
C01U C046 H04I 109.5
H04G C046 H04I 109.5
H04H C046 H04I 109.5
C02C C048 H04J 109.5
C02C C048 H04K 109.5
H04J C048 H04K 109.5
C02C C048 H04L 109.5
H04J C048 H04L 109.5
H04K C048 H04L 109.5
F03A C049 F02P 109.5(12)
F03A C049 F02O 111.0(12)
F02P C049 F02O 109.5(11)
F03A C049 S005 108.2(9)
F02P C049 S005 109.3(8)
F02O C049 S005 109.3(9)
C03N C04A H04P 109.5
C03N C04A H04Q 109.5
H04P C04A H04Q 109.5
C03N C04A H04R 109.5
H04P C04A H04R 109.5
H04Q C04A H04R 109.5
C03C C04B C041 119.1(7)
C03C C04B C04M 120.7(9)
C041 C04B C04M 120.2(8)
C04W C04C C054 110.2(11)
C04W C04C C027 109.2(9)
C054 C04C C027 113.3(9)
C04W C04C H04S 108.0
C054 C04C H04S 108.0
C027 C04C H04S 108.0
S008 N04E S00A 120.8(5)
F037 C04F F01V 110.4(13)
F037 C04F F02M 109.9(14)
F01V C04F F02M 110.0(12)
F037 C04F S004 111.6(10)
F01V C04F S004 107.4(10)
F02M C04F S004 107.5(9)
C02T C04G H04T 109.5
C02T C04G H04U 109.5
H04T C04G H04U 109.5
C02T C04G H04V 109.5
H04T C04G H04V 109.5
H04U C04G H04V 109.5
C033 C04I H04W 109.5
C033 C04I H04X 109.5
H04W C04I H04X 109.5
C033 C04I H04Y 109.5
H04W C04I H04Y 109.5
H04X C04I H04Y 109.5
F03U C04K F03R 117.7(18)
F03U C04K F04J 107(2)
F03R C04K F04J 107.3(14)
F03U C04K S008 110.8(11)
F03R C04K S008 108.6(13)
F04J C04K S008 104.8(12)
C9 C04M C04B 111.6(9)
C9 C04M C4 128.2(16)
C04B C04M C4 108.8(10)
C9 C04M H04Z 101.2
C04B C04M H04Z 101.2
C4 C04M H04Z 101.2
C02T C04O H04 109.5
C02T C04O HK 109.5
H04 C04O HK 109.5
C02T C04O HL 109.5
H04 C04O HL 109.5
HK C04O HL 109.5
F02F C04T F04N 118(2)
F02F C04T F047 112.7(17)
F04N C04T F047 98.5(15)
F02F C04T S009 113.6(11)
F04N C04T S009 108.8(13)
F047 C04T S009 102.9(14)
C040 C04U H4AA 109.5
C040 C04U HM 109.5
H4AA C04U HM 109.5
C040 C04U HN 109.5
H4AA C04U HN 109.5
HM C04U HN 109.5
C04C C04W H5AA 109.5
C04C C04W HO 109.5
H5AA C04W HO 109.5
C04C C04W HP 109.5
H5AA C04W HP 109.5
HO C04W HP 109.5
F034 C04Y F01F 107.0(13)
F034 C04Y F04V 110.1(16)
F01F C04Y F04V 109.8(10)
F034 C04Y S00A 112.5(9)
F01F C04Y S00A 111.6(13)
F04V C04Y S00A 105.9(14)
F02R C04Z F04D 110.8(12)
F02R C04Z F03Z 106.6(10)
F04D C04Z F03Z 109.9(11)
F02R C04Z S006 112.5(8)
F04D C04Z S006 109.8(9)
F03Z C04Z S006 107.1(9)
C028 C051 H05A 109.5
C028 C051 H05B 109.4
H05A C051 H05B 109.5
C028 C051 H05C 109.5
H05A C051 H05C 109.5
H05B C051 H05C 109.5
C040 C052 H05G 109.5
C040 C052 H05H 109.5
H05G C052 H05H 109.5
C040 C052 H05I 109.5
H05G C052 H05I 109.5
H05H C052 H05I 109.5
C028 C053 H05D 109.5
C028 C053 H05E 109.5
H05D C053 H05E 109.5
C028 C053 H05F 109.5
H05D C053 H05F 109.5
H05E C053 H05F 109.5
C04C C054 H05J 109.5
C04C C054 H05K 109.5
H05J C054 H05K 109.5
C04C C054 H05L 109.5
H05J C054 H05L 109.5
H05K C054 H05L 109.5
C04M C4 H4A 109.5
C04M C4 H4B 109.5
H4A C4 H4B 109.5
C04M C4 H4C 109.5
H4A C4 H4C 109.5
H4B C4 H4C 109.5

loop_
_geom_bond_atom_site_label_1
_geom_bond_atom_site_label_2
_geom_bond_distance
Zn01 O00C 2.025(4)
Zn01 O00L 2.033(4)
Zn01 O00I 2.071(4)
Zn01 O00G 2.139(4)
Zn01 O00E 2.150(4)
Zn01 N00T 2.161(4)
Zn02 O00J 2.009(4)
Zn02 O00B 2.029(4)
Zn02 O00K 2.057(4)
Zn02 O00M 2.144(4)
Zn02 O00F 2.158(4)
Zn02 N00R 2.174(5)
S003 O019 1.402(7)
S003 O01G 1.413(6)
S003 N01I 1.550(7)
S003 C03P 1.944(14)
S004 O016 1.413(6)
S004 O011 1.419(6)
S004 N02G 1.552(7)
S004 C04F 1.848(12)
S005 O013 1.400(6)
S005 O00Y 1.407(6)
S005 N01I 1.584(7)
S005 C049 1.848(11)
S006 O01C 1.407(6)
S006 O010 1.408(6)
S006 N02G 1.589(7)
S006 C04Z 1.841(12)
S007 O02S 1.361(8)
S007 O00Z 1.374(7)
S007 N03K 1.712(13)
S007 C031 1.838(9)
S008 O01E 1.336(7)
S008 O01W 1.445(8)
S008 N04E 1.610(12)
S008 C04K 1.877(13)
S009 O036 1.377(7)
S009 O03V 1.500(10)
S009 N03K 1.513(11)
S009 C04T 1.86(2)
C9 C04M 1.419(18)
C9 H9A 0.9600
C9 H9B 0.9600
C9 H9C 0.9600
S00A O7 1.329(12)
S00A O04H 1.421(11)
S00A N04E 1.614(12)
S00A C04Y 1.79(2)
O00B N00X 1.371(6)
O00C N00O 1.384(6)
O00E C01B 1.239(7)
O00F C01D 1.232(7)
O00G C01J 1.228(6)
O00I H00A 0.8610
O00I H00B 0.8610
O00J N00P 1.374(6)
O00K H00D 0.8621
O00K H00E 0.8617
O00L N00U 1.374(6)
O00M C01X 1.236(7)
N00N C01D 1.338(8)
N00N C017 1.443(8)
N00N H00N 0.8600
N00O C01O 1.510(7)
N00O C020 1.517(7)
N00O C02Q 1.514(8)
N00P C02Y 1.510(7)
N00P C02B 1.516(7)
N00P C021 1.512(7)
N0Q C01B 1.337(7)
N0Q C0W 1.433(7)
N0Q H0Q 0.8600
N00R C01M 1.140(8)
N00S C01J 1.335(7)
N00S C01H 1.445(7)
N00S H00S 0.8600
N00T C01R 1.133(8)
N00U C022 1.502(8)
N00U C01P 1.506(7)
N00U C024 1.507(7)
N00V C01X 1.343(8)
N00V C02L 1.425(8)
N00V H00V 0.8600
C0W C01Y 1.405(9)
C0W C025 1.412(9)
N00X C02H 1.507(7)
N00X C01Z 1.516(7)
N00X C02K 1.532(7)
F014 C031 1.211(12)
C017 C038 1.371(9)
C017 C027 1.411(9)
C018 C023 1.380(8)
C018 C01H 1.389(9)
C018 C01U 1.538(9)
F01A C031 1.329(12)
C01B C01P 1.518(7)
C01D C021 1.532(8)
F01F C04Y 1.325(14)
C01H C02E 1.395(8)
C01J C01O 1.535(7)
C01K C023 1.381(10)
C01K C02N 1.414(10)
C01K C02C 1.494(9)
N01L C01S 1.106(11)
C01M C032 1.453(8)
N01N C02A 1.102(10)
C01O C030 1.538(8)
C01O H01O 0.9800
C01P C01Q 1.523(9)
C01P H01P 0.9800
C01Q C03I 1.545(10)
C01Q H01A 0.9700
C01Q H01B 0.9700
C01R C03M 1.450(9)
C01S C03H 1.456(12)
C01T C020 1.527(11)
C01T C030 1.555(9)
C01T H01C 0.9700
C01T H01D 0.9700
C01U C046 1.493(11)
C01U C044 1.508(10)
C01U H01U 0.9800
F01V C04F 1.322(16)
C01X C01Z 1.511(8)
C01Y C02V 1.392(9)
C01Y C035 1.534(9)
C01Z C03J 1.520(9)
C01Z H01Z 0.9800
C020 H02A 0.9700
C020 H02B 0.9700
C021 C02W 1.519(8)
C021 H021 0.9800
C022 C02Q 1.496(8)
C022 H02C 0.9700
C022 H02D 0.9700
C023 H023 0.9300
C024 C03I 1.529(11)
C024 H02E 0.9700
C024 H02F 0.9700
C025 C03B 1.395(9)
C025 C039 1.488(11)
F026 C03P 1.271(17)
C027 C042 1.380(11)
C027 C04C 1.538(11)
C028 C051 1.497(12)
C028 C053 1.496(15)
C028 C02U 1.531(9)
C028 H028 0.9800
F029 C031 1.303(13)
C02A C03Y 1.475(11)
C02B C02D 1.516(9)
C02B H02O 0.9700
C02B H02P 0.9700
C02C C03W 1.518(11)
C02C C048 1.524(10)
C02C H02G 0.9800
C02D C02W 1.549(10)
C02D H02Q 0.9700
C02D H02R 0.9700
C02E C02N 1.385(8)
C02E C02J 1.538(9)
F02F C04T 1.188(17)
C02H C03F 1.518(10)
C02H H02S 0.9700
C02H H02T 0.9700
F02I C03P 1.299(16)
C02J C03S 1.516(9)
C02J C03D 1.514(9)
C02J H02J 0.9800
C02K C02Y 1.524(8)
C02K H02U 0.9700
C02K H02W 0.9700
C02L C03T 1.382(10)
C02L C03G 1.401(10)
F02M C04F 1.322(15)
C02N H02N 0.9300
F02O C049 1.320(18)
F02P C049 1.303(13)
C02Q H02H 0.9700
C02Q H02I 0.9700
F02R C04Z 1.258(12)
C02T C04O 1.433(14)
C02T C03G 1.530(12)
C02T C04G 1.537(13)
C02T H02X 0.9800
C02U C03B 1.374(11)
C02U C02V 1.383(11)
C02V H02V 0.9300
C02W H02Y 0.9700
C02W H 0.9700
C02X C042 1.375(11)
C02X C03E 1.393(9)
C02X C033 1.519(9)
C02Y H02Z 0.9700
C02Y HA 0.9700
C02Z C035 1.521(10)
C02Z H02K 0.9600
C02Z H02L 0.9600
C02Z H02M 0.9600
C030 H03A 0.9700
C030 H03B 0.9700
C032 H03X 0.9600
C032 H03Y 0.9600
C032 HB 0.9600
C033 C04I 1.500(13)
C033 C043 1.521(12)
C033 H033 0.9800
F034 C04Y 1.317(18)
C035 C03O 1.519(10)
C035 H035 0.9800
F037 C04F 1.264(18)
C038 C03E 1.385(9)
C038 C03N 1.520(9)
C039 C03L 1.523(12)
C039 C045 1.533(11)
C039 H039 0.9800
F03A C049 1.298(16)
C03B H03C 0.9300
C03C C04B 1.371(12)
C03C C03T 1.400(9)
C03C H03Z 0.9300
C03D H03D 0.9600
C03D H03E 0.9600
C03D H03F 0.9600
C03E H03 0.9300
C03F C03J 1.553(9)
C03F H0AA 0.9700
C03F HC 0.9700
C03G C041 1.395(10)
C03H H6AA 0.9600
C03H HD 0.9600
C03H HE 0.9600
C03I H03G 0.9700
C03I H03H 0.9700
C03J H1AA 0.9700
C03J HF 0.9700
C03L H03I 0.9600
C03L H03J 0.9600
C03L H03K 0.9600
C03M H03L 0.9600
C03M H03M 0.9600
C03M H03N 0.9600
C03N C04A 1.515(11)
C03N C03X 1.521(12)
C03N H2AA 0.9800
C03O H03O 0.9600
C03O H03P 0.9600
C03O H03Q 0.9600
C03P F03Q 1.312(16)
F03R C04K 1.30(3)
C03S H03R 0.9600
C03S H03S 0.9600
C03S H03T 0.9600
C03T C040 1.513(10)
F03U C04K 1.231(14)
C03W H03U 0.9600
C03W H03V 0.9600
C03W H03W 0.9600
C03X H3AA 0.9600
C03X HG 0.9600
C03X HH 0.9600
C03Y H7AA 0.9600
C03Y HI 0.9600
C03Y HJ 0.9600
F03Z C04Z 1.344(15)
C040 C052 1.489(14)
C040 C04U 1.522(14)
C040 H040 0.9800
C041 C04B 1.387(13)
C041 H041 0.9300
C042 H042 0.9300
C043 H04M 0.9600
C043 H04N 0.9600
C043 H04O 0.9600
C044 H04A 0.9600
C044 H04B 0.9600
C044 H04C 0.9600
C045 H04D 0.9600
C045 H04E 0.9600
C045 H04F 0.9600
C046 H04G 0.9600
C046 H04H 0.9600
C046 H04I 0.9600
F047 C04T 1.38(2)
C048 H04J 0.9600
C048 H04K 0.9600
C048 H04L 0.9600
C04A H04P 0.9600
C04A H04Q 0.9600
C04A H04R 0.9600
C04B C04M 1.531(11)
C04C C04W 1.477(19)
C04C C054 1.482(17)
C04C H04S 0.9800
F04D C04Z 1.299(15)
C04G H04T 0.9600
C04G H04U 0.9600
C04G H04V 0.9600
C04I H04W 0.9600
C04I H04X 0.9600
C04I H04Y 0.9600
F04J C04K 1.40(3)
C04M C4 1.54(2)
C04M H04Z 0.9800
F04N C04T 1.203(19)
C04O H04 0.9600
C04O HK 0.9600
C04O HL 0.9600
C04U H4AA 0.9600
C04U HM 0.9600
C04U HN 0.9600
F04V C04Y 1.319(17)
C04W H5AA 0.9600
C04W HO 0.9600
C04W HP 0.9600
C051 H05A 0.9600
C051 H05B 0.9600
C051 H05C 0.9600
C052 H05G 0.9600
C052 H05H 0.9600
C052 H05I 0.9600
C053 H05D 0.9600
C053 H05E 0.9600
C053 H05F 0.9600
C054 H05J 0.9600
C054 H05K 0.9600
C054 H05L 0.9600
C4 H4A 0.9600
C4 H4B 0.9600
C4 H4C 0.9600
